data_4324992
loop_
_publ_author_name
'Glen E. Alliger'
'Peter M\"uller'
'Loi H. Do'
'Christopher C. Cummins'
'Daniel G. Nocera'

_publ_section_title
;
 Family of Cofacial Bimetallic Complexes of a Hexaanionic Carboxamide
 Cryptand
;
_journal_name_full 'Inorganic Chemistry'
_journal_page_first 4107
_journal_page_last 4115
_journal_paper_doi 10.1021/ic200143b
_journal_volume 50
_journal_year 2011
_chemical_formula_sum 'C81.8 H110.69 N8 O17.45'
_chemical_formula_weight 1485.25
_chemical_name_systematic
; 
 ? 
;
_space_group_IT_number 14
_symmetry_cell_setting monoclinic
_symmetry_space_group_name_Hall '-P 2yn'
_symmetry_space_group_name_H-M 'P 1 21/n 1'
_atom_sites_solution_hydrogens geom
_atom_sites_solution_primary direct
_atom_sites_solution_secondary difmap
_audit_creation_method SHELXL-97
_cell_angle_alpha 90.00
_cell_angle_beta 92.9650(10)
_cell_angle_gamma 90.00
_cell_formula_units_Z 4
_cell_length_a 16.0915(2)
_cell_length_b 15.5264(2)
_cell_length_c 32.1740(4)
_cell_measurement_temperature 100(2)
_cell_volume 8027.69(18)
_computing_structure_refinement 'SHELXL-97 (Sheldrick, 1997)'
_computing_structure_solution 'SHELXS-97 (Sheldrick, 1990)'
_diffrn_ambient_temperature 100(2)
_diffrn_measured_fraction_theta_full 1.000
_diffrn_measured_fraction_theta_max 1.000
_diffrn_radiation_monochromator graphite
_diffrn_radiation_source 'fine-focus sealed tube'
_diffrn_radiation_type CuK\a
_diffrn_radiation_wavelength 1.54178
_diffrn_reflns_av_R_equivalents 0.0382
_diffrn_reflns_av_sigmaI/netI 0.0185
_diffrn_reflns_limit_h_max 19
_diffrn_reflns_limit_h_min -18
_diffrn_reflns_limit_k_max 18
_diffrn_reflns_limit_k_min -18
_diffrn_reflns_limit_l_max 38
_diffrn_reflns_limit_l_min -38
_diffrn_reflns_number 141167
_diffrn_reflns_theta_full 68.24
_diffrn_reflns_theta_max 68.24
_diffrn_reflns_theta_min 2.75
_exptl_absorpt_coefficient_mu 0.703
_exptl_absorpt_correction_T_max 0.9330
_exptl_absorpt_correction_T_min 0.7662
_exptl_crystal_density_diffrn 1.229
_exptl_crystal_F_000 3188
_exptl_crystal_size_max 0.40
_exptl_crystal_size_mid 0.30
_exptl_crystal_size_min 0.10
_refine_diff_density_max 0.790
_refine_diff_density_min -0.595
_refine_diff_density_rms 0.053
_refine_ls_extinction_method none
_refine_ls_goodness_of_fit_ref 1.024
_refine_ls_hydrogen_treatment mixed
_refine_ls_matrix_type full
_refine_ls_number_parameters 1249
_refine_ls_number_reflns 14686
_refine_ls_number_restraints 2058
_refine_ls_restrained_S_all 1.036
_refine_ls_R_factor_all 0.0762
_refine_ls_R_factor_gt 0.0650
_refine_ls_shift/su_max 0.017
_refine_ls_shift/su_mean 0.001
_refine_ls_structure_factor_coef Fsqd
_refine_ls_weighting_details 'calc w=1/[\s^2^(Fo^2^)+(0.0893P)^2^+8.3546P] where P=(Fo^2^+2Fc^2^)/3'
_refine_ls_weighting_scheme calc
_refine_ls_wR_factor_gt 0.1724
_refine_ls_wR_factor_ref 0.1832
_reflns_number_gt 12309
_reflns_number_total 14686
_reflns_threshold_expression >2sigma(I)
_cod_data_source_file ic200143b_si_002.cif
_cod_data_source_block 09043
_cod_original_cell_volume 8027.69(17)
_cod_original_formula_sum 'C81.80 H110.69 N8 O17.45'
_cod_database_code 4324992

loop_
_symmetry_equiv_pos_as_xyz
'x, y, z'
'-x+1/2, y+1/2, -z+1/2'
'-x, -y, -z'
'x-1/2, -y-1/2, z-1/2'

loop_
_atom_site_label
_atom_site_type_symbol
_atom_site_fract_x
_atom_site_fract_y
_atom_site_fract_z
_atom_site_U_iso_or_equiv
_atom_site_adp_type
_atom_site_occupancy
_atom_site_symmetry_multiplicity
_atom_site_calc_flag
_atom_site_refinement_flags
_atom_site_disorder_assembly
_atom_site_disorder_group
N1 N 0.26415(11) 0.78106(13) 0.14932(6) 0.0318(4) Uani 1 1 d U . .
C101 C 0.20915(15) 0.71775(18) 0.16734(8) 0.0402(6) Uani 1 1 d U . .
H10A H 0.2189 0.6605 0.1549 0.048 Uiso 1 1 calc R . .
H10B H 0.1505 0.7339 0.1605 0.048 Uiso 1 1 calc R . .
C102 C 0.22376(14) 0.71232(19) 0.21412(8) 0.0418(6) Uani 1 1 d U . .
H10C H 0.2154 0.7698 0.2265 0.050 Uiso 1 1 calc R . .
H10D H 0.1829 0.6723 0.2256 0.050 Uiso 1 1 calc R . .
N101 N 0.30806(12) 0.68213(14) 0.22530(6) 0.0347(4) Uani 1 1 d DU . .
H101 H 0.3480(15) 0.7151(16) 0.2175(9) 0.042 Uiso 1 1 d D . .
O101 O 0.26775(11) 0.56477(14) 0.25978(6) 0.0528(5) Uani 1 1 d U . .
C103 C 0.32373(14) 0.61009(17) 0.24641(7) 0.0348(5) Uani 1 1 d U . .
C201 C 0.28986(15) 0.75657(17) 0.10783(8) 0.0376(5) Uani 1 1 d U . .
H20A H 0.2994 0.8092 0.0914 0.045 Uiso 1 1 calc R . .
H20B H 0.2448 0.7231 0.0933 0.045 Uiso 1 1 calc R . .
C202 C 0.36890(15) 0.70300(16) 0.11067(8) 0.0379(5) Uani 1 1 d U . .
H20C H 0.3631 0.6570 0.1316 0.045 Uiso 1 1 calc R . .
H20D H 0.3765 0.6751 0.0835 0.045 Uiso 1 1 calc R . .
N201 N 0.44248(12) 0.75465(13) 0.12212(6) 0.0339(4) Uani 1 1 d DU . .
H201 H 0.4471(18) 0.7731(18) 0.1478(6) 0.041 Uiso 1 1 d D . .
O201 O 0.47858(13) 0.76604(15) 0.05583(6) 0.0552(5) Uani 1 1 d U . .
C203 C 0.49225(16) 0.78265(16) 0.09265(7) 0.0360(5) Uani 1 1 d U . .
C301 C 0.23400(15) 0.86956(16) 0.15112(8) 0.0362(5) Uani 1 1 d U . .
H30A H 0.1906 0.8735 0.1717 0.043 Uiso 1 1 calc R . .
H30B H 0.2085 0.8861 0.1236 0.043 Uiso 1 1 calc R . .
C302 C 0.30411(15) 0.93159(15) 0.16312(7) 0.0333(5) Uani 1 1 d U . .
H30C H 0.3536 0.9164 0.1476 0.040 Uiso 1 1 calc R . .
H30D H 0.2870 0.9907 0.1549 0.040 Uiso 1 1 calc R . .
N301 N 0.32626(12) 0.92995(12) 0.20763(6) 0.0299(4) Uani 1 1 d DU . .
H301 H 0.3009(16) 0.9669(15) 0.2223(8) 0.036 Uiso 1 1 d D . .
O301 O 0.42973(9) 0.83064(10) 0.20661(5) 0.0288(3) Uani 1 1 d U . .
C303 C 0.38683(13) 0.88175(14) 0.22588(7) 0.0265(4) Uani 1 1 d U . .
N2 N 0.75433(12) 0.79265(16) 0.29749(7) 0.0425(5) Uani 1 1 d U . .
C111 C 0.81154(15) 0.7320(2) 0.27913(9) 0.0482(7) Uani 1 1 d U . .
H11A H 0.8223 0.6835 0.2986 0.058 Uiso 1 1 calc R . .
H11B H 0.8652 0.7613 0.2752 0.058 Uiso 1 1 calc R . .
C112 C 0.77784(15) 0.6968(2) 0.23755(9) 0.0471(7) Uani 1 1 d U . .
H11C H 0.7601 0.7450 0.2190 0.057 Uiso 1 1 calc R . .
H11D H 0.8221 0.6644 0.2241 0.057 Uiso 1 1 calc R . .
N102 N 0.70725(12) 0.64014(15) 0.24372(7) 0.0388(5) Uani 1 1 d DU . .
H102 H 0.7186(18) 0.5936(15) 0.2585(8) 0.047 Uiso 1 1 d D . .
O102 O 0.60795(10) 0.73133(12) 0.21763(6) 0.0456(5) Uani 1 1 d U . .
C110 C 0.62841(14) 0.66426(16) 0.23572(8) 0.0346(5) Uani 1 1 d U . .
C211 C 0.76744(17) 0.8826(2) 0.28612(9) 0.0512(7) Uani 1 1 d U . .
H21A H 0.8060 0.8852 0.2632 0.061 Uiso 1 1 calc R . .
H21B H 0.7937 0.9136 0.3103 0.061 Uiso 1 1 calc R . .
C212 C 0.68580(16) 0.92740(19) 0.27247(8) 0.0443(6) Uani 1 1 d U . .
H21C H 0.6426 0.9120 0.2920 0.053 Uiso 1 1 calc R . .
H21D H 0.6939 0.9906 0.2738 0.053 Uiso 1 1 calc R . .
N202 N 0.65733(13) 0.90321(14) 0.23044(7) 0.0385(5) Uani 1 1 d DU . .
H202 H 0.6360(18) 0.8506(13) 0.2268(9) 0.046 Uiso 1 1 d D . .
O202 O 0.72654(12) 1.01178(13) 0.20053(6) 0.0463(5) Uani 1 1 d U . .
C210 C 0.68380(14) 0.94538(16) 0.19743(8) 0.0366(5) Uani 1 1 d U . .
C311 C 0.74732(15) 0.77995(19) 0.34250(8) 0.0424(6) Uani 1 1 d U . .
H31A H 0.7350 0.8358 0.3557 0.051 Uiso 1 1 calc R . .
H31B H 0.8011 0.7589 0.3549 0.051 Uiso 1 1 calc R . .
C312 C 0.67931(15) 0.71587(17) 0.35150(8) 0.0382(5) Uani 1 1 d U . .
H31C H 0.6911 0.6600 0.3382 0.046 Uiso 1 1 calc R . .
H31D H 0.6781 0.7065 0.3819 0.046 Uiso 1 1 calc R . .
N302 N 0.59858(12) 0.74806(14) 0.33553(6) 0.0342(4) Uani 1 1 d DU . .
H302 H 0.5890(18) 0.7488(19) 0.3089(6) 0.041 Uiso 1 1 d D . .
302 O 0.57212(18) 0.81983(19) 0.39354(7) 0.0872(10) Uani 1 1 d U . .
C310 C 0.55512(16) 0.80479(17) 0.35710(8) 0.0382(5) Uani 1 1 d U . .
C104 C 0.41317(14) 0.58417(15) 0.25494(7) 0.0303(5) Uani 1 1 d U . .
C105 C 0.47979(14) 0.63117(14) 0.24049(7) 0.0276(4) Uani 1 1 d U . .
H105 H 0.4694 0.6809 0.2238 0.033 Uiso 1 1 calc R . .
C106 C 0.56124(14) 0.60565(14) 0.25031(7) 0.0297(5) Uani 1 1 d U . .
C107 C 0.57681(15) 0.53205(15) 0.27442(7) 0.0318(5) Uani 1 1 d U . .
H107 H 0.6323 0.5138 0.2811 0.038 Uiso 1 1 calc R . .
C109 C 0.42900(16) 0.51142(15) 0.27922(7) 0.0343(5) Uani 1 1 d U . .
H109 H 0.3842 0.4792 0.2894 0.041 Uiso 1 1 calc R . .
C108 C 0.51018(16) 0.48626(14) 0.28843(7) 0.0335(5) Uani 1 1 d DU . .
O103 O 0.52851(13) 0.41920(10) 0.31613(5) 0.0414(4) Uani 1 1 d DU . .
C113 C 0.51728(14) 0.33467(14) 0.30381(7) 0.0304(5) Uani 1 1 d DU A .
C114 C 0.48488(15) 0.31010(15) 0.26518(7) 0.0328(5) Uani 1 1 d DU . .
H114 H 0.4676 0.3519 0.2450 0.039 Uiso 1 1 calc R . .
C115 C 0.47794(14) 0.22201(15) 0.25637(7) 0.0322(5) Uani 1 1 d DU A .
O104 O 0.44557(13) 0.20353(11) 0.21724(5) 0.0444(4) Uani 1 1 d DU . .
C119 C 0.4300(3) 0.1159(2) 0.20518(11) 0.0327(8) Uani 0.761(7) 1 d PDU A 1
H11E H 0.3853 0.1138 0.1829 0.039 Uiso 0.761(7) 1 calc PR A 1
H11F H 0.4113 0.0828 0.2293 0.039 Uiso 0.761(7) 1 calc PR A 1
C120 C 0.50867(19) 0.0761(2) 0.18977(10) 0.0335(9) Uani 0.761(7) 1 d PDU A 1
H12A H 0.4995 0.0136 0.1855 0.040 Uiso 0.761(7) 1 calc PR A 1
H12B H 0.5541 0.0831 0.2115 0.040 Uiso 0.761(7) 1 calc PR A 1
C121 C 0.5359(3) 0.1159(4) 0.14923(15) 0.0400(11) Uani 0.761(7) 1 d PDU A 1
H12C H 0.5870 0.0877 0.1410 0.060 Uiso 0.761(7) 1 calc PR A 1
H12D H 0.5462 0.1776 0.1534 0.060 Uiso 0.761(7) 1 calc PR A 1
H12E H 0.4919 0.1078 0.1274 0.060 Uiso 0.761(7) 1 calc PR A 1
C19A C 0.4729(10) 0.1099(7) 0.2078(4) 0.044(3) Uani 0.239(7) 1 d PDU A 2
H19A H 0.5319 0.1010 0.2170 0.053 Uiso 0.239(7) 1 calc PR A 2
H19B H 0.4384 0.0681 0.2225 0.053 Uiso 0.239(7) 1 calc PR A 2
C20A C 0.4611(8) 0.0984(8) 0.1616(3) 0.051(3) Uani 0.239(7) 1 d PDU A 2
H20E H 0.4074 0.1246 0.1521 0.062 Uiso 0.239(7) 1 calc PR A 2
H20F H 0.4580 0.0361 0.1553 0.062 Uiso 0.239(7) 1 calc PR A 2
C21A C 0.5301(14) 0.1383(18) 0.1374(7) 0.073(7) Uani 0.239(7) 1 d PDU A 2
H21E H 0.5196 0.1268 0.1076 0.110 Uiso 0.239(7) 1 calc PR A 2
H21F H 0.5837 0.1131 0.1467 0.110 Uiso 0.239(7) 1 calc PR A 2
H21G H 0.5316 0.2006 0.1421 0.110 Uiso 0.239(7) 1 calc PR A 2
C116 C 0.50254(13) 0.16108(15) 0.28591(7) 0.0316(5) Uani 1 1 d DU . .
H116 H 0.4971 0.1014 0.2799 0.038 Uiso 1 1 calc R A .
C118 C 0.54325(14) 0.27524(15) 0.33422(7) 0.0303(5) Uani 1 1 d DU . .
H118 H 0.5656 0.2935 0.3607 0.036 Uiso 1 1 calc R A .
C117 C 0.53541(13) 0.18864(14) 0.32459(7) 0.0310(5) Uani 1 1 d DU A .
O105 O 0.55987(11) 0.12388(11) 0.35100(6) 0.0430(4) Uani 1 1 d DU . .
C122 C 0.6017(7) 0.1467(6) 0.3900(3) 0.0460(16) Uani 0.75(3) 1 d PDU A 1
H12F H 0.5645 0.1814 0.4070 0.055 Uiso 0.75(3) 1 calc PR A 1
H12G H 0.6522 0.1809 0.3853 0.055 Uiso 0.75(3) 1 calc PR A 1
C123 C 0.6248(8) 0.0632(6) 0.4120(3) 0.0573(18) Uani 0.75(3) 1 d PDU A 1
H12H H 0.5735 0.0297 0.4162 0.069 Uiso 0.75(3) 1 calc PR A 1
H12I H 0.6512 0.0763 0.4397 0.069 Uiso 0.75(3) 1 calc PR A 1
C124 C 0.6841(10) 0.0088(7) 0.3876(4) 0.092(3) Uani 0.75(3) 1 d PDU A 1
H12J H 0.6983 -0.0438 0.4032 0.138 Uiso 0.75(3) 1 calc PR A 1
H12K H 0.7348 0.0417 0.3832 0.138 Uiso 0.75(3) 1 calc PR A 1
H12L H 0.6572 -0.0066 0.3606 0.138 Uiso 0.75(3) 1 calc PR A 1
C22A C 0.614(2) 0.1466(16) 0.3870(8) 0.049(4) Uani 0.25(3) 1 d PDU A 2
H22A H 0.5808 0.1744 0.4085 0.058 Uiso 0.25(3) 1 calc PR A 2
H22B H 0.6572 0.1873 0.3788 0.058 Uiso 0.25(3) 1 calc PR A 2
C23A C 0.652(2) 0.0641(16) 0.4036(8) 0.055(4) Uani 0.25(3) 1 d PDU A 2
H23A H 0.6089 0.0195 0.4058 0.065 Uiso 0.25(3) 1 calc PR A 2
H23B H 0.6785 0.0742 0.4317 0.065 Uiso 0.25(3) 1 calc PR A 2
C24A C 0.718(3) 0.033(3) 0.3746(11) 0.089(8) Uani 0.25(3) 1 d PDU A 2
H24A H 0.7401 -0.0231 0.3844 0.134 Uiso 0.25(3) 1 calc PR A 2
H24B H 0.7638 0.0746 0.3743 0.134 Uiso 0.25(3) 1 calc PR A 2
H24C H 0.6931 0.0262 0.3463 0.134 Uiso 0.25(3) 1 calc PR A 2
C204 C 0.56889(15) 0.83393(15) 0.10635(8) 0.0333(5) Uani 1 1 d U . .
C205 C 0.58724(14) 0.86351(14) 0.14641(7) 0.0303(5) Uani 1 1 d U . .
H205 H 0.5500 0.8523 0.1677 0.036 Uiso 1 1 calc R . .
C206 C 0.66044(15) 0.90980(15) 0.15546(8) 0.0340(5) Uani 1 1 d U . .
C207 C 0.71596(16) 0.92463(16) 0.12429(9) 0.0402(6) Uani 1 1 d U . .
H207 H 0.7661 0.9555 0.1303 0.048 Uiso 1 1 calc R . .
C209 C 0.62434(18) 0.85047(16) 0.07518(8) 0.0416(6) Uani 1 1 d U . .
H209 H 0.6117 0.8316 0.0475 0.050 Uiso 1 1 calc R . .
C208 C 0.69735(17) 0.89424(16) 0.08479(9) 0.0440(6) Uani 1 1 d DU . .
O203 O 0.75409(14) 0.90270(12) 0.05360(7) 0.0572(6) Uani 1 1 d DU . .
C213 C 0.76898(17) 0.98404(16) 0.03815(8) 0.0411(6) Uani 1 1 d DU . .
C214 C 0.82819(17) 0.98534(17) 0.00769(8) 0.0410(6) Uani 1 1 d DU . .
H214 H 0.8556 0.9341 -0.0001 0.049 Uiso 1 1 calc R . .
C215 C 0.84537(16) 1.06320(17) -0.01055(8) 0.0398(6) Uani 1 1 d DU . .
O204 O 0.90166(12) 1.07260(13) -0.04069(6) 0.0494(5) Uani 1 1 d DU . .
C219 C 0.94106(18) 0.99641(18) -0.05515(9) 0.0450(6) Uani 1 1 d DU . .
H21H H 0.8987 0.9558 -0.0670 0.054 Uiso 1 1 calc R . .
H21I H 0.9722 0.9675 -0.0318 0.054 Uiso 1 1 calc R . .
C220 C 0.99997(18) 1.0225(2) -0.08816(9) 0.0501(7) Uani 1 1 d DU . .
H22C H 1.0407 1.0648 -0.0763 0.060 Uiso 1 1 calc R . .
H22D H 0.9681 1.0504 -0.1116 0.060 Uiso 1 1 calc R . .
C221 C 1.04577(19) 0.9446(2) -0.10398(9) 0.0526(7) Uani 1 1 d DU . .
H22E H 1.0837 0.9628 -0.1252 0.079 Uiso 1 1 calc R . .
H22F H 1.0055 0.9033 -0.1162 0.079 Uiso 1 1 calc R . .
H22G H 1.0777 0.9173 -0.0808 0.079 Uiso 1 1 calc R . .
C216 C 0.80595(17) 1.13874(18) 0.00088(8) 0.0419(6) Uani 1 1 d DU . .
H216 H 0.8187 1.1920 -0.0119 0.050 Uiso 1 1 calc R . .
C218 C 0.72864(16) 1.05681(16) 0.05007(8) 0.0387(5) Uani 1 1 d DU . .
H218 H 0.6886 1.0543 0.0707 0.046 Uiso 1 1 calc R . .
C217 C 0.74774(16) 1.13495(16) 0.03119(8) 0.0374(5) Uani 1 1 d DU B .
O205 O 0.70538(12) 1.20397(12) 0.04516(6) 0.0439(4) Uani 1 1 d DU . .
C222 C 0.7204(8) 1.2857(4) 0.0264(3) 0.057(2) Uani 0.65(2) 1 d PDU B 1
H22H H 0.7086 1.2823 -0.0041 0.069 Uiso 0.65(2) 1 calc PR B 1
H22I H 0.7794 1.3025 0.0316 0.069 Uiso 0.65(2) 1 calc PR B 1
C223 C 0.6646(6) 1.3506(5) 0.0450(3) 0.0503(18) Uani 0.65(2) 1 d PDU B 1
H22J H 0.6759 1.4079 0.0330 0.060 Uiso 0.65(2) 1 calc PR B 1
H22K H 0.6780 1.3538 0.0753 0.060 Uiso 0.65(2) 1 calc PR B 1
C224 C 0.5733(8) 1.3302(6) 0.0377(3) 0.069(3) Uani 0.65(2) 1 d PDU B 1
H22L H 0.5401 1.3745 0.0508 0.103 Uiso 0.65(2) 1 calc PR B 1
H22M H 0.5615 1.2739 0.0498 0.103 Uiso 0.65(2) 1 calc PR B 1
H22N H 0.5591 1.3289 0.0077 0.103 Uiso 0.65(2) 1 calc PR B 1
C22B C 0.6922(11) 1.2760(9) 0.0168(5) 0.052(3) Uani 0.35(2) 1 d PDU B 2
H22O H 0.6661 1.2560 -0.0100 0.062 Uiso 0.35(2) 1 calc PR B 2
H22P H 0.7458 1.3040 0.0115 0.062 Uiso 0.35(2) 1 calc PR B 2
C23B C 0.6353(14) 1.3384(12) 0.0376(6) 0.068(4) Uani 0.35(2) 1 d PDU B 2
H23C H 0.6264 1.3898 0.0197 0.081 Uiso 0.35(2) 1 calc PR B 2
H23D H 0.6621 1.3575 0.0645 0.081 Uiso 0.35(2) 1 calc PR B 2
C24B C 0.5508(11) 1.297(2) 0.0455(8) 0.096(6) Uani 0.35(2) 1 d PDU B 2
H24D H 0.5159 1.3381 0.0596 0.144 Uiso 0.35(2) 1 calc PR B 2
H24E H 0.5595 1.2455 0.0629 0.144 Uiso 0.35(2) 1 calc PR B 2
H24F H 0.5231 1.2801 0.0188 0.144 Uiso 0.35(2) 1 calc PR B 2
C304 C 0.40184(13) 0.89158(14) 0.27214(7) 0.0282(5) Uani 1 1 d U . .
C305 C 0.46722(14) 0.84459(14) 0.29138(7) 0.0293(5) Uani 1 1 d U . .
H305 H 0.5004 0.8082 0.2752 0.035 Uiso 1 1 calc R . .
C306 C 0.48385(14) 0.85093(15) 0.33411(7) 0.0316(5) Uani 1 1 d U . .
C307 C 0.43567(15) 0.90518(16) 0.35804(7) 0.0352(5) Uani 1 1 d U . .
H307 H 0.4469 0.9099 0.3872 0.042 Uiso 1 1 calc R . .
C309 C 0.35434(15) 0.94559(16) 0.29627(7) 0.0332(5) Uani 1 1 d U . .
H309 H 0.3100 0.9782 0.2835 0.040 Uiso 1 1 calc R . .
C308 C 0.37168(15) 0.95172(16) 0.33865(8) 0.0361(5) Uani 1 1 d U . .
O303 O 0.31957(13) 1.00614(14) 0.35883(5) 0.0518(5) Uani 1 1 d DU . .
C313 C 0.33266(17) 1.01932(18) 0.40172(8) 0.0421(6) Uani 1 1 d DU C .
C314 C 0.27918(18) 0.97804(18) 0.42741(8) 0.0444(6) Uani 1 1 d DU . .
H314 H 0.2372 0.9402 0.4164 0.053 Uiso 1 1 calc R . .
C315 C 0.28903(18) 0.99385(18) 0.46985(8) 0.0447(6) Uani 1 1 d DU C .
O304 O 0.24205(14) 0.95568(15) 0.49884(6) 0.0603(6) Uani 1 1 d DU . .
C319 C 0.1759(11) 0.8971(12) 0.4851(5) 0.082(4) Uani 0.57(6) 1 d PDU C 1
H31E H 0.1970 0.8532 0.4660 0.099 Uiso 0.57(6) 1 calc PR C 1
H31F H 0.1299 0.9290 0.4704 0.099 Uiso 0.57(6) 1 calc PR C 1
C320 C 0.1457(15) 0.8548(11) 0.5240(8) 0.101(4) Uani 0.57(6) 1 d PDU C 1
H32A H 0.1051 0.8093 0.5157 0.121 Uiso 0.57(6) 1 calc PR C 1
H32B H 0.1935 0.8267 0.5391 0.121 Uiso 0.57(6) 1 calc PR C 1
C321 C 0.1059(19) 0.9161(14) 0.5528(9) 0.148(7) Uani 0.57(6) 1 d PDU C 1
H32C H 0.0843 0.8842 0.5762 0.221 Uiso 0.57(6) 1 calc PR C 1
H32D H 0.0600 0.9462 0.5378 0.221 Uiso 0.57(6) 1 calc PR C 1
H32E H 0.1472 0.9582 0.5633 0.221 Uiso 0.57(6) 1 calc PR C 1
C19C C 0.1822(11) 0.8922(9) 0.4830(6) 0.062(3) Uani 0.43(6) 1 d PDU C 2
H19C H 0.2109 0.8483 0.4666 0.075 Uiso 0.43(6) 1 calc PR C 2
H19D H 0.1397 0.9207 0.4643 0.075 Uiso 0.43(6) 1 calc PR C 2
C20C C 0.1410(16) 0.8497(12) 0.5181(8) 0.077(4) Uani 0.43(6) 1 d PDU C 2
H20G H 0.1836 0.8204 0.5363 0.093 Uiso 0.43(6) 1 calc PR C 2
H20H H 0.1016 0.8055 0.5069 0.093 Uiso 0.43(6) 1 calc PR C 2
C21C C 0.0947(12) 0.9136(9) 0.5434(8) 0.082(5) Uani 0.43(6) 1 d PDU C 2
H21J H 0.0759 0.8854 0.5685 0.124 Uiso 0.43(6) 1 calc PR C 2
H21K H 0.0464 0.9353 0.5268 0.124 Uiso 0.43(6) 1 calc PR C 2
H21L H 0.1316 0.9617 0.5514 0.124 Uiso 0.43(6) 1 calc PR C 2
C316 C 0.35087(16) 1.04975(18) 0.48573(8) 0.0412(6) Uani 1 1 d DU . .
H316 H 0.3576 1.0595 0.5149 0.049 Uiso 1 1 calc R C .
C318 C 0.39356(17) 1.0750(2) 0.41602(8) 0.0473(6) Uani 1 1 d DU . .
H318 H 0.4291 1.1023 0.3974 0.057 Uiso 1 1 calc R C .
C317 C 0.40206(16) 1.09065(19) 0.45882(8) 0.0446(6) Uani 1 1 d DU C .
O305 O 0.46279(14) 1.14785(18) 0.47087(6) 0.0671(7) Uani 1 1 d DU . .
C322 C 0.4722(3) 1.1777(4) 0.51339(14) 0.0456(11) Uani 0.653(7) 1 d PDU C 1
H32F H 0.4902 1.1291 0.5316 0.055 Uiso 0.653(7) 1 calc PR C 1
H32G H 0.4177 1.1982 0.5224 0.055 Uiso 0.653(7) 1 calc PR C 1
C323 C 0.5345(4) 1.2491(4) 0.5182(2) 0.0547(14) Uani 0.653(7) 1 d PDU C 1
H32H H 0.5386 1.2672 0.5477 0.066 Uiso 0.653(7) 1 calc PR C 1
H32I H 0.5138 1.2991 0.5015 0.066 Uiso 0.653(7) 1 calc PR C 1
C324 C 0.6203(3) 1.2264(3) 0.50505(17) 0.0559(14) Uani 0.653(7) 1 d PDU C 1
H32J H 0.6568 1.2767 0.5086 0.084 Uiso 0.653(7) 1 calc PR C 1
H32K H 0.6172 1.2089 0.4757 0.084 Uiso 0.653(7) 1 calc PR C 1
H32L H 0.6427 1.1789 0.5223 0.084 Uiso 0.653(7) 1 calc PR C 1
C22C C 0.4872(5) 1.1323(6) 0.5164(2) 0.0406(19) Uani 0.347(7) 1 d PDU C 2
H22Q H 0.4436 1.1528 0.5346 0.049 Uiso 0.347(7) 1 calc PR C 2
H22R H 0.4981 1.0705 0.5219 0.049 Uiso 0.347(7) 1 calc PR C 2
C23C C 0.5653(5) 1.1850(5) 0.5221(3) 0.051(2) Uani 0.347(7) 1 d PDU C 2
H23E H 0.5842 1.1850 0.5519 0.061 Uiso 0.347(7) 1 calc PR C 2
H23F H 0.6097 1.1586 0.5062 0.061 Uiso 0.347(7) 1 calc PR C 2
C24C C 0.5515(11) 1.2762(7) 0.5078(6) 0.089(5) Uani 0.347(7) 1 d PDU C 2
H24G H 0.6037 1.3085 0.5115 0.133 Uiso 0.347(7) 1 calc PR C 2
H24H H 0.5090 1.3032 0.5243 0.133 Uiso 0.347(7) 1 calc PR C 2
H24I H 0.5329 1.2765 0.4783 0.133 Uiso 0.347(7) 1 calc PR C 2
O1S O 0.2151(4) 0.6171(4) 0.39887(16) 0.0926(16) Uani 0.551(3) 1 d PDU D 1
C1S C 0.2474(8) 0.6983(7) 0.3916(4) 0.099(2) Uani 0.397(6) 1 d PDU D 1
H1S1 H 0.2723 0.7226 0.4178 0.119 Uiso 0.397(6) 1 calc PR D 1
H1S2 H 0.2025 0.7374 0.3811 0.119 Uiso 0.397(6) 1 calc PR D 1
C2S C 0.3232(10) 0.6893(10) 0.3549(5) 0.105(3) Uani 0.397(6) 1 d PDU D 1
H2S1 H 0.3462 0.7464 0.3494 0.157 Uiso 0.397(6) 1 calc PR D 1
H2S2 H 0.2981 0.6653 0.3290 0.157 Uiso 0.397(6) 1 calc PR D 1
H2S3 H 0.3678 0.6512 0.3657 0.157 Uiso 0.397(6) 1 calc PR D 1
C1SA C 0.2934(9) 0.6186(18) 0.3810(6) 0.099(2) Uani 0.153(5) 1 d PDU D 1
H1S3 H 0.3204 0.5614 0.3830 0.119 Uiso 0.153(5) 1 calc PR D 1
H1S4 H 0.3306 0.6616 0.3951 0.119 Uiso 0.153(5) 1 calc PR D 1
C2SA C 0.271(2) 0.6474(18) 0.3283(6) 0.105(3) Uani 0.153(5) 1 d PDU D 1
H2S4 H 0.3228 0.6479 0.3135 0.157 Uiso 0.153(5) 1 calc PR D 1
H2S5 H 0.2458 0.7049 0.3270 0.157 Uiso 0.153(5) 1 calc PR D 1
H2S6 H 0.2324 0.6055 0.3153 0.157 Uiso 0.153(5) 1 calc PR D 1
C3S C 0.1680(6) 0.6111(6) 0.4352(3) 0.093(2) Uani 0.551(3) 1 d PDU D 1
H3S1 H 0.1251 0.6568 0.4352 0.112 Uiso 0.551(3) 1 calc PR D 1
H3S2 H 0.2047 0.6165 0.4607 0.112 Uiso 0.551(3) 1 calc PR D 1
C4S C 0.1211(10) 0.5074(7) 0.4323(6) 0.160(6) Uani 0.551(3) 1 d PDU D 1
H4S1 H 0.0875 0.4987 0.4565 0.240 Uiso 0.551(3) 1 calc PR D 1
H4S2 H 0.1645 0.4632 0.4320 0.240 Uiso 0.551(3) 1 calc PR D 1
H4S3 H 0.0853 0.5033 0.4067 0.240 Uiso 0.551(3) 1 calc PR D 1
O1T O 0.1365(5) 0.5577(5) 0.4301(3) 0.114(3) Uani 0.449(3) 1 d PDU D 2
C1T C 0.1041(9) 0.4820(6) 0.4453(4) 0.103(3) Uani 0.449(3) 1 d PDU D 2
H1T1 H 0.1494 0.4451 0.4573 0.123 Uiso 0.449(3) 1 calc PR D 2
H1T2 H 0.0739 0.4499 0.4226 0.123 Uiso 0.449(3) 1 calc PR D 2
C2T C 0.0496(6) 0.5050(6) 0.4760(3) 0.099(2) Uani 0.449(3) 1 d PDU D 2
H2T1 H 0.0766 0.4977 0.5042 0.119 Uiso 0.449(3) 1 calc PR D 2
H2T2 H -0.0015 0.4695 0.4739 0.119 Uiso 0.449(3) 1 calc PR D 2
C3T C 0.0305(7) 0.5957(6) 0.4677(3) 0.106(3) Uani 0.449(3) 1 d PDU D 2
H3T1 H -0.0174 0.6016 0.4473 0.127 Uiso 0.449(3) 1 calc PR D 2
H3T2 H 0.0177 0.6264 0.4936 0.127 Uiso 0.449(3) 1 calc PR D 2
C4T C 0.1048(8) 0.6278(6) 0.4512(3) 0.116(3) Uani 0.449(3) 1 d PDU D 2
H4T1 H 0.0925 0.6765 0.4320 0.139 Uiso 0.449(3) 1 calc PR D 2
H4T2 H 0.1445 0.6474 0.4738 0.139 Uiso 0.449(3) 1 calc PR D 2
O1U O 0.2634(4) 0.7316(4) 0.3324(2) 0.0967(18) Uani 0.449(3) 1 d PDU D 2
C1U C 0.2075(7) 0.7791(9) 0.3543(3) 0.125(3) Uani 0.449(3) 1 d PDU D 2
H1U1 H 0.2048 0.8396 0.3447 0.150 Uiso 0.449(3) 1 calc PR D 2
H1U2 H 0.1511 0.7536 0.3520 0.150 Uiso 0.449(3) 1 calc PR D 2
C2U C 0.2421(8) 0.7728(8) 0.3943(3) 0.125(3) Uani 0.449(3) 1 d PDU D 2
H2U1 H 0.1992 0.7544 0.4134 0.151 Uiso 0.449(3) 1 calc PR D 2
H2U2 H 0.2639 0.8296 0.4037 0.151 Uiso 0.449(3) 1 calc PR D 2
C3U C 0.3098(9) 0.7098(8) 0.3951(3) 0.134(3) Uani 0.449(3) 1 d PDU D 2
H3U1 H 0.3643 0.7388 0.3996 0.161 Uiso 0.449(3) 1 calc PR D 2
H3U2 H 0.3033 0.6673 0.4176 0.161 Uiso 0.449(3) 1 calc PR D 2
C4U C 0.3041(7) 0.6696(6) 0.3563(4) 0.100(3) Uani 0.449(3) 1 d PDU D 2
H4U1 H 0.3598 0.6569 0.3462 0.120 Uiso 0.449(3) 1 calc PR D 2
H4U2 H 0.2714 0.6157 0.3571 0.120 Uiso 0.449(3) 1 calc PR D 2
O1V O 0.1199(5) 0.8972(5) 0.3751(2) 0.154(3) Uani 0.539(5) 1 d PDU E 1
C1V C 0.1118(5) 0.9426(7) 0.3379(3) 0.114(3) Uani 0.539(5) 1 d PDU E 1
H1V1 H 0.1247 0.9065 0.3137 0.137 Uiso 0.539(5) 1 calc PR E 1
H1V2 H 0.1468 0.9951 0.3384 0.137 Uiso 0.539(5) 1 calc PR E 1
C2V C 0.0242(6) 0.9626(6) 0.3386(4) 0.118(2) Uani 0.539(5) 1 d PDU E 1
H2V1 H 0.0006 0.9772 0.3104 0.141 Uiso 0.539(5) 1 calc PR E 1
H2V2 H 0.0140 1.0109 0.3578 0.141 Uiso 0.539(5) 1 calc PR E 1
C3V C -0.0103(6) 0.8812(7) 0.3537(4) 0.114(3) Uani 0.539(5) 1 d PDU E 1
H3V1 H -0.0520 0.8924 0.3746 0.137 Uiso 0.539(5) 1 calc PR E 1
H3V2 H -0.0369 0.8478 0.3304 0.137 Uiso 0.539(5) 1 calc PR E 1
C4V C 0.0588(5) 0.8367(5) 0.3717(3) 0.112(3) Uani 0.539(5) 1 d PDU E 1
H4V1 H 0.0465 0.8135 0.3994 0.135 Uiso 0.539(5) 1 calc PR E 1
H4V2 H 0.0751 0.7885 0.3537 0.135 Uiso 0.539(5) 1 calc PR E 1
O1W O 0.0176(6) 1.0208(7) 0.3689(3) 0.155(3) Uani 0.461(5) 1 d PDU E 2
C1W C -0.0553(6) 0.9790(7) 0.3571(3) 0.110(3) Uani 0.461(5) 1 d PDU E 2
H1W1 H -0.0900 1.0136 0.3370 0.132 Uiso 0.461(5) 1 calc PR E 2
H1W2 H -0.0880 0.9648 0.3814 0.132 Uiso 0.461(5) 1 calc PR E 2
C2W C -0.0248(7) 0.9048(8) 0.3386(5) 0.127(4) Uani 0.461(5) 1 d PDU E 2
H2W1 H -0.0597 0.8903 0.3133 0.153 Uiso 0.461(5) 1 calc PR E 2
H2W2 H -0.0265 0.8557 0.3582 0.153 Uiso 0.461(5) 1 calc PR E 2
C3W C 0.0610(8) 0.9205(9) 0.3275(5) 0.137(3) Uani 0.461(5) 1 d PDU E 2
H3W1 H 0.0969 0.8711 0.3361 0.165 Uiso 0.461(5) 1 calc PR E 2
H3W2 H 0.0635 0.9283 0.2971 0.165 Uiso 0.461(5) 1 calc PR E 2
C4W C 0.0879(6) 0.9959(9) 0.3487(4) 0.119(3) Uani 0.461(5) 1 d PDU E 2
H4W1 H 0.1350 0.9837 0.3688 0.143 Uiso 0.461(5) 1 calc PR E 2
H4W2 H 0.1047 1.0408 0.3289 0.143 Uiso 0.461(5) 1 calc PR E 2

loop_
_atom_site_aniso_label
_atom_site_aniso_U_11
_atom_site_aniso_U_22
_atom_site_aniso_U_33
_atom_site_aniso_U_23
_atom_site_aniso_U_13
_atom_site_aniso_U_12
N1 0.0256(9) 0.0358(10) 0.0340(10) -0.0027(8) 0.0023(8) -0.0029(8)
C101 0.0239(11) 0.0483(14) 0.0481(14) 0.0028(12) -0.0011(10) -0.0086(11)
C102 0.0213(11) 0.0551(16) 0.0494(15) 0.0088(12) 0.0070(10) -0.0040(11)
N101 0.0209(9) 0.0421(11) 0.0418(11) 0.0057(9) 0.0072(8) -0.0058(8)
O101 0.0339(10) 0.0660(13) 0.0577(12) 0.0253(10) -0.0048(8) -0.0239(9)
C103 0.0284(11) 0.0438(13) 0.0322(12) 0.0043(10) 0.0000(9) -0.0138(10)
C201 0.0367(13) 0.0420(13) 0.0338(12) -0.0056(10) -0.0006(10) -0.0047(11)
C202 0.0375(13) 0.0358(13) 0.0409(13) -0.0115(10) 0.0064(10) -0.0053(10)
N201 0.0343(10) 0.0351(10) 0.0329(10) -0.0070(8) 0.0067(8) -0.0058(8)
O201 0.0577(12) 0.0718(14) 0.0372(10) -0.0142(9) 0.0114(9) -0.0132(11)
C203 0.0387(13) 0.0359(12) 0.0342(12) -0.0058(10) 0.0092(10) 0.0031(10)
C301 0.0306(12) 0.0430(13) 0.0346(12) -0.0012(10) -0.0031(9) 0.0068(10)
C302 0.0366(12) 0.0307(11) 0.0325(12) 0.0014(9) 0.0013(9) 0.0054(10)
N301 0.0289(10) 0.0290(10) 0.0318(10) -0.0044(8) 0.0030(7) 0.0041(8)
O301 0.0287(8) 0.0286(8) 0.0293(8) -0.0024(6) 0.0032(6) 0.0023(6)
C303 0.0232(10) 0.0241(10) 0.0326(11) -0.0003(8) 0.0048(8) -0.0036(8)
N2 0.0246(10) 0.0614(14) 0.0415(12) 0.0166(10) 0.0003(8) -0.0048(10)
C111 0.0202(11) 0.077(2) 0.0479(15) 0.0158(14) 0.0036(10) 0.0007(12)
C112 0.0208(11) 0.0746(19) 0.0469(15) 0.0154(14) 0.0102(10) 0.0037(12)
N102 0.0235(10) 0.0527(13) 0.0409(12) 0.0117(10) 0.0081(8) 0.0097(9)
O102 0.0220(8) 0.0466(10) 0.0681(12) 0.0261(9) 0.0009(8) -0.0030(7)
C110 0.0260(11) 0.0396(13) 0.0387(13) 0.0084(10) 0.0073(9) 0.0043(10)
C211 0.0330(13) 0.0691(19) 0.0508(16) 0.0199(14) -0.0048(11) -0.0164(13)
C212 0.0390(14) 0.0514(16) 0.0421(14) 0.0135(12) -0.0022(11) -0.0117(12)
N202 0.0325(11) 0.0410(12) 0.0416(11) 0.0111(9) -0.0020(9) -0.0084(9)
O202 0.0429(10) 0.0510(11) 0.0446(10) 0.0082(8) -0.0015(8) -0.0239(9)
C210 0.0260(11) 0.0381(13) 0.0453(13) 0.0104(11) -0.0005(10) -0.0067(10)
C311 0.0289(12) 0.0572(16) 0.0403(13) 0.0106(12) -0.0039(10) -0.0007(11)
C312 0.0315(12) 0.0469(14) 0.0364(13) 0.0094(11) 0.0027(10) 0.0057(11)
N302 0.0275(10) 0.0447(11) 0.0306(10) 0.0021(9) 0.0034(8) 0.0027(9)
302 0.106(2) 0.116(2) 0.0374(11) -0.0230(12) -0.0226(12) 0.0740(18)
C310 0.0406(13) 0.0415(14) 0.0324(12) -0.0002(10) -0.0002(10) 0.0057(11)
C104 0.0318(11) 0.0297(11) 0.0293(11) -0.0010(9) 0.0020(9) -0.0087(9)
C105 0.0287(11) 0.0248(10) 0.0296(11) -0.0007(8) 0.0045(8) -0.0014(9)
C106 0.0305(11) 0.0269(11) 0.0324(11) -0.0004(9) 0.0077(9) 0.0033(9)
C107 0.0357(12) 0.0290(11) 0.0311(11) -0.0009(9) 0.0055(9) 0.0069(9)
C109 0.0398(13) 0.0309(12) 0.0321(12) 0.0012(9) 0.0011(10) -0.0123(10)
C108 0.0509(14) 0.0225(10) 0.0268(11) -0.0009(8) 0.0011(10) -0.0023(10)
O103 0.0688(12) 0.0250(8) 0.0297(8) 0.0022(7) -0.0034(8) -0.0025(8)
C113 0.0309(11) 0.0256(11) 0.0354(12) 0.0008(9) 0.0082(9) -0.0008(9)
C114 0.0384(13) 0.0285(11) 0.0320(11) 0.0026(9) 0.0050(9) -0.0015(10)
C115 0.0305(12) 0.0306(11) 0.0363(12) -0.0017(9) 0.0080(9) -0.0037(9)
O104 0.0628(12) 0.0314(9) 0.0387(9) -0.0044(7) -0.0004(8) -0.0078(8)
C119 0.0248(19) 0.0274(16) 0.0457(18) -0.0079(13) -0.0004(15) -0.0033(15)
C120 0.0278(16) 0.0291(16) 0.0435(19) -0.0039(13) 0.0006(13) -0.0023(13)
C121 0.037(2) 0.044(3) 0.038(2) -0.0078(19) -0.0014(17) 0.0007(18)
C19A 0.034(6) 0.038(5) 0.061(5) -0.018(5) 0.008(6) -0.004(6)
C20A 0.050(6) 0.044(6) 0.060(5) -0.010(5) -0.001(5) -0.004(5)
C21A 0.072(12) 0.082(15) 0.068(10) 0.005(10) 0.015(10) -0.003(9)
C116 0.0253(11) 0.0260(11) 0.0443(12) -0.0004(9) 0.0100(9) -0.0008(9)
C118 0.0262(11) 0.0318(11) 0.0333(12) 0.0030(9) 0.0055(9) 0.0011(9)
C117 0.0237(10) 0.0290(11) 0.0409(12) 0.0078(9) 0.0077(9) 0.0044(9)
O105 0.0455(10) 0.0312(9) 0.0514(10) 0.0078(8) -0.0057(8) 0.0057(8)
C122 0.047(3) 0.040(3) 0.050(3) 0.008(2) -0.004(2) 0.009(2)
C123 0.069(4) 0.047(3) 0.055(3) 0.005(2) -0.009(3) 0.021(3)
C124 0.116(8) 0.084(5) 0.073(5) -0.004(4) -0.018(5) 0.067(5)
C22A 0.063(9) 0.043(7) 0.039(6) -0.006(5) -0.005(5) 0.023(6)
C23A 0.075(10) 0.044(6) 0.043(8) 0.003(6) -0.015(6) 0.013(8)
C24A 0.108(17) 0.097(16) 0.060(13) -0.019(11) -0.025(9) 0.076(13)
C204 0.0348(12) 0.0271(11) 0.0391(13) 0.0003(9) 0.0114(10) 0.0026(9)
C205 0.0277(11) 0.0282(11) 0.0357(12) 0.0043(9) 0.0072(9) 0.0019(9)
C206 0.0315(12) 0.0278(11) 0.0431(13) 0.0072(10) 0.0066(10) -0.0013(9)
C207 0.0340(13) 0.0314(12) 0.0563(15) 0.0051(11) 0.0146(11) -0.0044(10)
C209 0.0544(16) 0.0297(12) 0.0426(14) -0.0039(10) 0.0206(12) -0.0014(11)
C208 0.0491(15) 0.0302(12) 0.0556(16) 0.0009(11) 0.0297(13) -0.0024(11)
O203 0.0694(14) 0.0352(10) 0.0715(14) -0.0029(9) 0.0479(11) -0.0075(9)
C213 0.0438(14) 0.0363(13) 0.0444(14) -0.0010(11) 0.0148(11) -0.0100(11)
C214 0.0428(14) 0.0388(13) 0.0429(14) -0.0033(11) 0.0155(11) -0.0036(11)
C215 0.0388(13) 0.0457(14) 0.0358(13) 0.0023(11) 0.0116(10) -0.0059(11)
O204 0.0537(11) 0.0482(11) 0.0486(11) 0.0082(9) 0.0254(9) -0.0002(9)
C219 0.0476(15) 0.0475(15) 0.0416(14) 0.0030(12) 0.0180(12) 0.0022(12)
C220 0.0470(15) 0.0609(17) 0.0440(15) 0.0157(13) 0.0174(12) 0.0094(13)
C221 0.0487(16) 0.0688(19) 0.0416(15) 0.0099(14) 0.0159(12) 0.0125(14)
C216 0.0460(15) 0.0409(14) 0.0395(13) 0.0066(11) 0.0097(11) -0.0039(11)
C218 0.0389(13) 0.0409(13) 0.0373(13) -0.0020(10) 0.0126(10) -0.0060(11)
C217 0.0392(13) 0.0379(12) 0.0353(12) -0.0013(10) 0.0054(10) -0.0024(10)
O205 0.0510(11) 0.0393(9) 0.0425(10) 0.0013(8) 0.0111(8) 0.0025(8)
C222 0.074(5) 0.041(2) 0.059(4) 0.013(3) 0.022(4) 0.010(3)
C223 0.060(4) 0.039(2) 0.053(4) 0.004(2) 0.007(3) 0.004(3)
C224 0.064(5) 0.065(5) 0.075(5) -0.027(4) -0.022(4) 0.010(4)
C22B 0.054(7) 0.045(4) 0.058(6) 0.011(4) 0.008(5) 0.001(4)
C23B 0.070(9) 0.059(6) 0.074(7) -0.001(6) -0.001(7) 0.020(6)
C24B 0.050(7) 0.127(16) 0.111(12) -0.039(12) 0.002(7) 0.023(8)
C304 0.0262(11) 0.0271(11) 0.0315(11) -0.0021(9) 0.0045(8) -0.0047(9)
C305 0.0269(11) 0.0290(11) 0.0324(11) -0.0024(9) 0.0053(9) -0.0012(9)
C306 0.0309(12) 0.0318(12) 0.0324(12) -0.0016(9) 0.0027(9) -0.0020(9)
C307 0.0384(13) 0.0383(13) 0.0289(11) -0.0034(10) 0.0015(9) 0.0008(10)
C309 0.0300(11) 0.0357(12) 0.0340(12) -0.0026(10) 0.0015(9) 0.0032(10)
C308 0.0365(13) 0.0386(13) 0.0336(12) -0.0064(10) 0.0048(10) 0.0048(10)
O303 0.0549(11) 0.0696(13) 0.0304(9) -0.0125(9) -0.0029(8) 0.0292(10)
C313 0.0474(15) 0.0497(15) 0.0289(12) -0.0065(11) -0.0007(10) 0.0226(12)
C314 0.0552(16) 0.0393(14) 0.0378(13) -0.0063(11) -0.0063(12) 0.0072(12)
C315 0.0533(16) 0.0453(15) 0.0353(13) -0.0001(11) 0.0006(11) 0.0056(12)
O304 0.0692(14) 0.0705(14) 0.0404(11) 0.0053(10) -0.0040(9) -0.0217(11)
C319 0.085(6) 0.106(9) 0.056(5) 0.007(5) -0.006(5) -0.041(6)
C320 0.118(7) 0.096(7) 0.085(7) 0.024(5) -0.013(6) -0.059(6)
C321 0.192(15) 0.176(14) 0.078(9) -0.011(7) 0.043(8) -0.088(10)
C19C 0.081(6) 0.037(6) 0.066(7) 0.014(4) -0.022(5) -0.008(4)
C20C 0.096(7) 0.063(6) 0.071(7) 0.012(5) -0.022(5) -0.021(5)
C21C 0.090(9) 0.054(9) 0.103(10) -0.011(6) 0.001(6) -0.053(5)
C316 0.0438(14) 0.0502(15) 0.0296(12) -0.0073(11) 0.0008(10) 0.0086(11)
C318 0.0402(14) 0.0686(18) 0.0334(12) -0.0001(12) 0.0039(10) 0.0092(13)
C317 0.0368(13) 0.0604(17) 0.0364(13) -0.0063(12) 0.0015(10) 0.0086(12)
O305 0.0508(12) 0.1109(19) 0.0398(11) -0.0101(11) 0.0032(9) -0.0228(12)
C322 0.049(2) 0.043(3) 0.044(2) -0.009(2) -0.0013(18) -0.002(2)
C323 0.055(3) 0.039(3) 0.069(3) -0.008(3) -0.003(2) -0.001(2)
C324 0.052(3) 0.045(3) 0.070(3) -0.007(2) 0.001(2) -0.012(2)
C22C 0.042(4) 0.041(5) 0.040(3) -0.008(4) 0.008(3) -0.003(3)
C23C 0.054(4) 0.036(4) 0.062(5) -0.003(3) -0.008(3) -0.008(3)
C24C 0.087(10) 0.036(5) 0.137(13) 0.008(6) -0.045(9) -0.014(5)
O1S 0.097(4) 0.098(4) 0.084(3) -0.022(3) 0.016(3) 0.006(3)
C1S 0.116(6) 0.089(5) 0.090(4) -0.043(4) -0.009(4) -0.054(5)
C2S 0.138(8) 0.087(7) 0.091(5) -0.023(5) 0.008(4) -0.093(7)
C1SA 0.116(6) 0.089(5) 0.090(4) -0.043(4) -0.009(4) -0.054(5)
C2SA 0.138(8) 0.087(7) 0.091(5) -0.023(5) 0.008(4) -0.093(7)
C3S 0.102(6) 0.099(5) 0.078(5) -0.003(4) -0.010(4) 0.037(4)
C4S 0.130(10) 0.084(6) 0.274(17) 0.054(8) 0.080(10) 0.041(5)
O1T 0.120(6) 0.091(5) 0.129(6) -0.054(5) 0.000(4) -0.022(4)
C1T 0.130(9) 0.094(4) 0.083(6) -0.010(5) -0.009(5) 0.021(5)
C2T 0.097(6) 0.111(5) 0.086(6) -0.023(5) -0.024(4) 0.019(5)
C3T 0.151(7) 0.104(5) 0.059(5) -0.038(4) -0.018(4) 0.019(5)
C4T 0.171(8) 0.101(4) 0.073(6) -0.041(4) -0.009(5) 0.000(6)
O1U 0.082(4) 0.094(4) 0.117(4) -0.007(3) 0.027(3) -0.040(3)
C1U 0.132(8) 0.160(8) 0.086(5) -0.039(6) 0.028(5) -0.025(5)
C2U 0.165(9) 0.108(7) 0.103(4) -0.014(5) 0.000(5) -0.056(5)
C3U 0.173(8) 0.106(7) 0.122(5) -0.020(5) -0.007(6) -0.053(5)
C4U 0.112(7) 0.083(6) 0.105(6) 0.003(4) 0.004(5) -0.076(4)
O1V 0.195(6) 0.118(5) 0.139(5) 0.034(4) -0.087(5) -0.071(4)
C1V 0.118(4) 0.130(7) 0.088(5) -0.003(4) -0.070(4) -0.031(4)
C2V 0.132(5) 0.112(5) 0.107(6) -0.015(4) -0.012(5) -0.018(4)
C3V 0.138(4) 0.120(6) 0.082(6) 0.010(5) -0.008(4) -0.002(4)
C4V 0.095(5) 0.099(5) 0.142(7) -0.029(4) -0.009(5) -0.011(3)
O1W 0.131(6) 0.168(7) 0.170(8) -0.058(5) 0.037(5) -0.044(5)
C1W 0.129(5) 0.125(7) 0.075(6) 0.004(5) -0.004(5) -0.023(5)
C2W 0.115(6) 0.152(8) 0.112(9) -0.025(6) -0.020(6) -0.009(5)
C3W 0.123(6) 0.134(7) 0.153(8) -0.048(6) -0.006(6) -0.029(6)
C4W 0.109(5) 0.125(7) 0.120(7) -0.049(6) -0.027(5) 0.011(5)

loop_
_atom_type_symbol
_atom_type_description
_atom_type_scat_dispersion_real
_atom_type_scat_dispersion_imag
_atom_type_scat_source
C C 0.0181 0.0091 'International Tables Vol C Tables 4.2.6.8 and 6.1.1.4'
H H 0.0000 0.0000 'International Tables Vol C Tables 4.2.6.8 and 6.1.1.4'
N N 0.0311 0.0180 'International Tables Vol C Tables 4.2.6.8 and 6.1.1.4'
O O 0.0492 0.0322 'International Tables Vol C Tables 4.2.6.8 and 6.1.1.4'

loop_
_geom_angle_atom_site_label_1
_geom_angle_atom_site_label_2
_geom_angle_atom_site_label_3
_geom_angle
C301 N1 C101 114.08(19)
C301 N1 C201 112.94(19)
C101 N1 C201 113.03(19)
N1 C101 C102 111.4(2)
N1 C101 H10A 109.3
C102 C101 H10A 109.3
N1 C101 H10B 109.3
C102 C101 H10B 109.3
H10A C101 H10B 108.0
N101 C102 C101 110.9(2)
N101 C102 H10C 109.5
C101 C102 H10C 109.5
N101 C102 H10D 109.5
C101 C102 H10D 109.5
H10C C102 H10D 108.0
C103 N101 C102 123.1(2)
C103 N101 H101 121.4(19)
C102 N101 H101 115.5(19)
O101 C103 N101 122.3(2)
O101 C103 C104 119.4(2)
N101 C103 C104 118.3(2)
N1 C201 C202 111.2(2)
N1 C201 H20A 109.4
C202 C201 H20A 109.4
N1 C201 H20B 109.4
C202 C201 H20B 109.4
H20A C201 H20B 108.0
N201 C202 C201 112.3(2)
N201 C202 H20C 109.1
C201 C202 H20C 109.1
N201 C202 H20D 109.1
C201 C202 H20D 109.1
H20C C202 H20D 107.9
C203 N201 C202 120.3(2)
C203 N201 H201 122.4(19)
C202 N201 H201 116.5(19)
O201 C203 N201 122.1(2)
O201 C203 C204 119.8(2)
N201 C203 C204 118.1(2)
N1 C301 C302 111.30(19)
N1 C301 H30A 109.4
C302 C301 H30A 109.4
N1 C301 H30B 109.4
C302 C301 H30B 109.4
H30A C301 H30B 108.0
N301 C302 C301 112.31(19)
N301 C302 H30C 109.1
C301 C302 H30C 109.1
N301 C302 H30D 109.1
C301 C302 H30D 109.1
H30C C302 H30D 107.9
C303 N301 C302 125.13(19)
C303 N301 H301 119.1(18)
C302 N301 H301 115.4(18)
O301 C303 N301 123.4(2)
O301 C303 C304 119.69(19)
N301 C303 C304 116.94(19)
C211 N2 C111 114.4(2)
C211 N2 C311 113.2(2)
C111 N2 C311 113.1(2)
N2 C111 C112 112.6(2)
N2 C111 H11A 109.1
C112 C111 H11A 109.1
N2 C111 H11B 109.1
C112 C111 H11B 109.1
H11A C111 H11B 107.8
N102 C112 C111 110.0(2)
N102 C112 H11C 109.7
C111 C112 H11C 109.7
N102 C112 H11D 109.7
C111 C112 H11D 109.7
H11C C112 H11D 108.2
C110 N102 C112 122.9(2)
C110 N102 H102 120(2)
C112 N102 H102 115(2)
O102 C110 N102 123.9(2)
O102 C110 C106 118.7(2)
N102 C110 C106 117.4(2)
N2 C211 C212 111.9(2)
N2 C211 H21A 109.2
C212 C211 H21A 109.2
N2 C211 H21B 109.2
C212 C211 H21B 109.2
H21A C211 H21B 107.9
N202 C212 C211 112.0(2)
N202 C212 H21C 109.2
C211 C212 H21C 109.2
N202 C212 H21D 109.2
C211 C212 H21D 109.2
H21C C212 H21D 107.9
C210 N202 C212 121.0(2)
C210 N202 H202 119(2)
C212 N202 H202 117(2)
O202 C210 N202 122.8(2)
O202 C210 C206 119.6(2)
N202 C210 C206 117.6(2)
N2 C311 C312 111.6(2)
N2 C311 H31A 109.3
C312 C311 H31A 109.3
N2 C311 H31B 109.3
C312 C311 H31B 109.3
H31A C311 H31B 108.0
N302 C312 C311 110.2(2)
N302 C312 H31C 109.6
C311 C312 H31C 109.6
N302 C312 H31D 109.6
C311 C312 H31D 109.6
H31C C312 H31D 108.1
C310 N302 C312 121.4(2)
C310 N302 H302 116(2)
C312 N302 H302 118(2)
302 C310 N302 122.0(2)
302 C310 C306 120.6(2)
N302 C310 C306 117.4(2)
C109 C104 C105 119.4(2)
C109 C104 C103 117.7(2)
C105 C104 C103 122.9(2)
C106 C105 C104 120.4(2)
C106 C105 H105 119.8
C104 C105 H105 119.8
C105 C106 C107 120.0(2)
C105 C106 C110 116.1(2)
C107 C106 C110 123.8(2)
C108 C107 C106 118.8(2)
C108 C107 H107 120.6
C106 C107 H107 120.6
C108 C109 C104 119.6(2)
C108 C109 H109 120.2
C104 C109 H109 120.2
C109 C108 C107 121.7(2)
C109 C108 O103 121.0(2)
C107 C108 O103 116.8(2)
C113 O103 C108 120.46(18)
C114 C113 O103 124.1(2)
C114 C113 C118 122.4(2)
O103 C113 C118 113.5(2)
C113 C114 C115 118.4(2)
C113 C114 H114 120.8
C115 C114 H114 120.8
O104 C115 C116 124.8(2)
O104 C115 C114 114.4(2)
C116 C115 C114 120.8(2)
C115 O104 C119 120.1(2)
C115 O104 C19A 106.1(5)
C119 O104 C19A 26.6(5)
O104 C119 C120 109.8(3)
O104 C119 H11E 109.7
C120 C119 H11E 109.7
O104 C119 H11F 109.7
C120 C119 H11F 109.7
H11E C119 H11F 108.2
C119 C120 C121 113.3(3)
C119 C120 H12A 108.9
C121 C120 H12A 108.9
C119 C120 H12B 108.9
C121 C120 H12B 108.9
H12A C120 H12B 107.7
C120 C121 H12C 109.5
C120 C121 H12D 109.5
H12C C121 H12D 109.5
C120 C121 H12E 109.5
H12C C121 H12E 109.5
H12D C121 H12E 109.5
C20A C19A O104 106.4(9)
C20A C19A H19A 110.4
O104 C19A H19A 110.4
C20A C19A H19B 110.4
O104 C19A H19B 110.4
H19A C19A H19B 108.6
C19A C20A C21A 113.7(12)
C19A C20A H20E 108.8
C21A C20A H20E 108.8
C19A C20A H20F 108.8
C21A C20A H20F 108.8
H20E C20A H20F 107.7
C20A C21A H21E 109.5
C20A C21A H21F 109.5
H21E C21A H21F 109.5
C20A C21A H21G 109.5
H21E C21A H21G 109.5
H21F C21A H21G 109.5
C115 C116 C117 119.0(2)
C115 C116 H116 120.5
C117 C116 H116 120.5
C117 C118 C113 117.8(2)
C117 C118 H118 121.1
C113 C118 H118 121.1
O105 C117 C118 123.9(2)
O105 C117 C116 114.5(2)
C118 C117 C116 121.6(2)
C117 O105 C122 118.0(4)
C117 O105 C22A 117.3(11)
C122 O105 C22A 9(2)
O105 C122 C123 106.8(5)
O105 C122 H12F 110.4
C123 C122 H12F 110.4
O105 C122 H12G 110.4
C123 C122 H12G 110.4
H12F C122 H12G 108.6
C122 C123 C124 112.3(6)
C122 C123 H12H 109.1
C124 C123 H12H 109.1
C122 C123 H12I 109.1
C124 C123 H12I 109.1
H12H C123 H12I 107.9
C123 C124 H12J 109.5
C123 C124 H12K 109.5
H12J C124 H12K 109.5
C123 C124 H12L 109.5
H12J C124 H12L 109.5
H12K C124 H12L 109.5
O105 C22A C23A 107.1(15)
O105 C22A H22A 110.3
C23A C22A H22A 110.3
O105 C22A H22B 110.3
C23A C22A H22B 110.3
H22A C22A H22B 108.5
C22A C23A C24A 110.0(16)
C22A C23A H23A 109.7
C24A C23A H23A 109.7
C22A C23A H23B 109.7
C24A C23A H23B 109.7
H23A C23A H23B 108.2
C23A C24A H24A 109.5
C23A C24A H24B 109.5
H24A C24A H24B 109.5
C23A C24A H24C 109.5
H24A C24A H24C 109.5
H24B C24A H24C 109.5
C205 C204 C209 119.5(2)
C205 C204 C203 125.2(2)
C209 C204 C203 115.3(2)
C204 C205 C206 120.1(2)
C204 C205 H205 120.0
C206 C205 H205 120.0
C207 C206 C205 119.9(2)
C207 C206 C210 116.7(2)
C205 C206 C210 123.4(2)
C208 C207 C206 119.4(2)
C208 C207 H207 120.3
C206 C207 H207 120.3
C208 C209 C204 119.8(2)
C208 C209 H209 120.1
C204 C209 H209 120.1
C207 C208 C209 121.3(2)
C207 C208 O203 120.8(3)
C209 C208 O203 117.8(3)
C213 O203 C208 118.4(2)
C218 C213 O203 124.1(2)
C218 C213 C214 122.3(2)
O203 C213 C214 113.7(2)
C215 C214 C213 118.0(2)
C215 C214 H214 121.0
C213 C214 H214 121.0
O204 C215 C214 123.4(2)
O204 C215 C216 115.1(2)
C214 C215 C216 121.5(2)
C215 O204 C219 117.6(2)
O204 C219 C220 108.1(2)
O204 C219 H21H 110.1
C220 C219 H21H 110.1
O204 C219 H21I 110.1
C220 C219 H21I 110.1
H21H C219 H21I 108.4
C219 C220 C221 110.7(2)
C219 C220 H22C 109.5
C221 C220 H22C 109.5
C219 C220 H22D 109.5
C221 C220 H22D 109.5
H22C C220 H22D 108.1
C220 C221 H22E 109.5
C220 C221 H22F 109.5
H22E C221 H22F 109.5
C220 C221 H22G 109.5
H22E C221 H22G 109.5
H22F C221 H22G 109.5
C217 C216 C215 118.9(2)
C217 C216 H216 120.6
C215 C216 H216 120.6
C213 C218 C217 118.5(2)
C213 C218 H218 120.8
C217 C218 H218 120.8
O205 C217 C216 124.6(2)
O205 C217 C218 114.5(2)
C216 C217 C218 120.9(2)
C217 O205 C222 117.4(4)
C217 O205 C22B 117.4(6)
C222 O205 C22B 22.2(6)
O205 C222 C223 108.1(5)
O205 C222 H22H 110.1
C223 C222 H22H 110.1
O205 C222 H22I 110.1
C223 C222 H22I 110.1
H22H C222 H22I 108.4
C222 C223 C224 113.3(6)
C222 C223 H22J 108.9
C224 C223 H22J 108.9
C222 C223 H22K 108.9
C224 C223 H22K 108.9
H22J C223 H22K 107.7
C223 C224 H22L 109.5
C223 C224 H22M 109.5
H22L C224 H22M 109.5
C223 C224 H22N 109.5
H22L C224 H22N 109.5
H22M C224 H22N 109.5
O205 C22B C23B 106.8(10)
O205 C22B H22O 110.4
C23B C22B H22O 110.4
O205 C22B H22P 110.4
C23B C22B H22P 110.4
H22O C22B H22P 108.6
C22B C23B C24B 111.3(11)
C22B C23B H23C 109.4
C24B C23B H23C 109.4
C22B C23B H23D 109.4
C24B C23B H23D 109.4
H23C C23B H23D 108.0
C23B C24B H24D 109.5
C23B C24B H24E 109.5
H24D C24B H24E 109.5
C23B C24B H24F 109.5
H24D C24B H24F 109.5
H24E C24B H24F 109.5
C309 C304 C305 119.2(2)
C309 C304 C303 123.1(2)
C305 C304 C303 117.65(19)
C306 C305 C304 120.2(2)
C306 C305 H305 119.9
C304 C305 H305 119.9
C305 C306 C307 120.1(2)
C305 C306 C310 123.5(2)
C307 C306 C310 116.3(2)
C308 C307 C306 119.2(2)
C308 C307 H307 120.4
C306 C307 H307 120.4
C308 C309 C304 120.1(2)
C308 C309 H309 119.9
C304 C309 H309 119.9
O303 C308 C307 124.5(2)
O303 C308 C309 114.3(2)
C307 C308 C309 121.2(2)
C308 O303 C313 119.36(19)
C318 C313 C314 123.3(2)
C318 C313 O303 119.5(3)
C314 C313 O303 117.1(2)
C313 C314 C315 117.6(3)
C313 C314 H314 121.2
C315 C314 H314 121.2
O304 C315 C314 123.8(3)
O304 C315 C316 115.4(2)
C314 C315 C316 120.8(3)
C315 O304 C19C 115.8(8)
C315 O304 C319 119.2(7)
C19C O304 C319 5.8(15)
O304 C319 C320 106.4(11)
O304 C319 H31E 110.4
C320 C319 H31E 110.4
O304 C319 H31F 110.4
C320 C319 H31F 110.4
H31E C319 H31F 108.6
C321 C320 C319 113.6(12)
C321 C320 H32A 108.8
C319 C320 H32A 108.8
C321 C320 H32B 108.8
C319 C320 H32B 108.8
H32A C320 H32B 107.7
C320 C321 H32C 109.5
C320 C321 H32D 109.5
H32C C321 H32D 109.5
C320 C321 H32E 109.5
H32C C321 H32E 109.5
H32D C321 H32E 109.5
O304 C19C C20C 110.2(13)
O304 C19C H19C 109.6
C20C C19C H19C 109.6
O304 C19C H19D 109.6
C20C C19C H19D 109.6
H19C C19C H19D 108.1
C19C C20C C21C 111.7(13)
C19C C20C H20G 109.3
C21C C20C H20G 109.3
C19C C20C H20H 109.3
C21C C20C H20H 109.3
H20G C20C H20H 107.9
C20C C21C H21J 109.5
C20C C21C H21K 109.5
H21J C21C H21K 109.5
C20C C21C H21L 109.5
H21J C21C H21L 109.5
H21K C21C H21L 109.5
C317 C316 C315 119.6(2)
C317 C316 H316 120.2
C315 C316 H316 120.2
C313 C318 C317 118.2(3)
C313 C318 H318 120.9
C317 C318 H318 120.9
O305 C317 C316 124.3(2)
O305 C317 C318 115.2(3)
C316 C317 C318 120.4(3)
C317 O305 C322 121.2(3)
C317 O305 C22C 108.5(4)
C322 O305 C22C 29.2(3)
O305 C322 C323 111.8(4)
O305 C322 H32F 109.2
C323 C322 H32F 109.2
O305 C322 H32G 109.2
C323 C322 H32G 109.2
H32F C322 H32G 107.9
C322 C323 C324 114.5(5)
C322 C323 H32H 108.6
C324 C323 H32H 108.6
C322 C323 H32I 108.6
C324 C323 H32I 108.6
H32H C323 H32I 107.6
C323 C324 H32J 109.5
C323 C324 H32K 109.5
H32J C324 H32K 109.5
C323 C324 H32L 109.5
H32J C324 H32L 109.5
H32K C324 H32L 109.5
C23C C22C O305 101.8(6)
C23C C22C H22Q 111.4
O305 C22C H22Q 111.4
C23C C22C H22R 111.4
O305 C22C H22R 111.4
H22Q C22C H22R 109.3
C24C C23C C22C 111.5(9)
C24C C23C H23E 109.3
C22C C23C H23E 109.3
C24C C23C H23F 109.3
C22C C23C H23F 109.3
H23E C23C H23F 108.0
C23C C24C H24G 109.5
C23C C24C H24H 109.5
H24G C24C H24H 109.5
C23C C24C H24I 109.5
H24G C24C H24I 109.5
H24H C24C H24I 109.5
C1S O1S C1SA 64.3(13)
C1S O1S C3S 114.6(8)
C1SA O1S C3S 149.0(11)
O1S C1S C2S 108.8(8)
O1S C1S H1S1 109.9
C2S C1S H1S1 109.9
O1S C1S H1S2 109.9
C2S C1S H1S2 109.9
H1S1 C1S H1S2 108.3
C1S C2S H2S1 109.5
C1S C2S H2S2 109.5
H2S1 C2S H2S2 109.5
C1S C2S H2S3 109.5
H2S1 C2S H2S3 109.5
H2S2 C2S H2S3 109.5
O1S C1SA C2SA 104.7(12)
O1S C1SA H1S3 110.8
C2SA C1SA H1S3 110.8
O1S C1SA H1S4 110.8
C2SA C1SA H1S4 110.8
H1S3 C1SA H1S4 108.9
C1SA C2SA H2S4 109.5
C1SA C2SA H2S5 109.5
H2S4 C2SA H2S5 109.5
C1SA C2SA H2S6 109.5
H2S4 C2SA H2S6 109.5
H2S5 C2SA H2S6 109.5
O1S C3S C4S 104.9(7)
O1S C3S H3S1 110.8
C4S C3S H3S1 110.8
O1S C3S H3S2 110.8
C4S C3S H3S2 110.8
H3S1 C3S H3S2 108.8
C3S C4S H4S1 109.5
C3S C4S H4S2 109.5
H4S1 C4S H4S2 109.5
C3S C4S H4S3 109.5
H4S1 C4S H4S3 109.5
H4S2 C4S H4S3 109.5
C1T O1T C4T 109.7(8)
O1T C1T C2T 107.1(7)
O1T C1T H1T1 110.3
C2T C1T H1T1 110.3
O1T C1T H1T2 110.3
C2T C1T H1T2 110.3
H1T1 C1T H1T2 108.6
C1T C2T C3T 104.5(7)
C1T C2T H2T1 110.9
C3T C2T H2T1 110.9
C1T C2T H2T2 110.9
C3T C2T H2T2 110.9
H2T1 C2T H2T2 108.9
C4T C3T C2T 103.4(7)
C4T C3T H3T1 111.1
C2T C3T H3T1 111.1
C4T C3T H3T2 111.1
C2T C3T H3T2 111.1
H3T1 C3T H3T2 109.0
O1T C4T C3T 104.1(7)
O1T C4T H4T1 110.9
C3T C4T H4T1 110.9
O1T C4T H4T2 110.9
C3T C4T H4T2 110.9
H4T1 C4T H4T2 109.0
C4U O1U C1U 113.1(8)
C2U C1U O1U 101.2(7)
C2U C1U H1U1 111.5
O1U C1U H1U1 111.5
C2U C1U H1U2 111.5
O1U C1U H1U2 111.5
H1U1 C1U H1U2 109.3
C1U C2U C3U 109.1(7)
C1U C2U H2U1 109.9
C3U C2U H2U1 109.9
C1U C2U H2U2 109.9
C3U C2U H2U2 109.9
H2U1 C2U H2U2 108.3
C4U C3U C2U 105.7(7)
C4U C3U H3U1 110.6
C2U C3U H3U1 110.6
C4U C3U H3U2 110.6
C2U C3U H3U2 110.6
H3U1 C3U H3U2 108.7
O1U C4U C3U 101.2(7)
O1U C4U H4U1 111.5
C3U C4U H4U1 111.5
O1U C4U H4U2 111.5
C3U C4U H4U2 111.5
H4U1 C4U H4U2 109.3
C4V O1V C1V 104.3(7)
O1V C1V C2V 98.3(7)
O1V C1V H1V1 112.1
C2V C1V H1V1 112.1
O1V C1V H1V2 112.1
C2V C1V H1V2 112.1
H1V1 C1V H1V2 109.7
C1V C2V C3V 101.8(6)
C1V C2V H2V1 111.4
C3V C2V H2V1 111.4
C1V C2V H2V2 111.4
C3V C2V H2V2 111.4
H2V1 C2V H2V2 109.3
C4V C3V C2V 104.7(6)
C4V C3V H3V1 110.8
C2V C3V H3V1 110.8
C4V C3V H3V2 110.8
C2V C3V H3V2 110.8
H3V1 C3V H3V2 108.9
O1V C4V C3V 104.2(7)
O1V C4V H4V1 110.9
C3V C4V H4V1 110.9
O1V C4V H4V2 110.9
C3V C4V H4V2 110.9
H4V1 C4V H4V2 108.9
C1W O1W C4W 116.3(7)
O1W C1W C2W 101.1(7)
O1W C1W H1W1 111.6
C2W C1W H1W1 111.6
O1W C1W H1W2 111.6
C2W C1W H1W2 111.6
H1W1 C1W H1W2 109.4
C1W C2W C3W 108.9(7)
C1W C2W H2W1 109.9
C3W C2W H2W1 109.9
C1W C2W H2W2 109.9
C3W C2W H2W2 109.9
H2W1 C2W H2W2 108.3
C4W C3W C2W 106.9(7)
C4W C3W H3W1 110.3
C2W C3W H3W1 110.3
C4W C3W H3W2 110.3
C2W C3W H3W2 110.3
H3W1 C3W H3W2 108.6
O1W C4W C3W 102.7(7)
O1W C4W H4W1 111.2
C3W C4W H4W1 111.2
O1W C4W H4W2 111.2
C3W C4W H4W2 111.2
H4W1 C4W H4W2 109.1

loop_
_geom_bond_atom_site_label_1
_geom_bond_atom_site_label_2
_geom_bond_distance
N1 C301 1.459(3)
N1 C101 1.462(3)
N1 C201 1.468(3)
C101 C102 1.513(4)
C101 H10A 0.9900
C101 H10B 0.9900
C102 N101 1.462(3)
C102 H10C 0.9900
C102 H10D 0.9900
N101 C103 1.326(3)
N101 H101 0.869(18)
O101 C103 1.238(3)
C103 C104 1.506(3)
C201 C202 1.519(4)
C201 H20A 0.9900
C201 H20B 0.9900
C202 N201 1.461(3)
C202 H20C 0.9900
C202 H20D 0.9900
N201 C203 1.345(3)
N201 H201 0.873(17)
O201 C203 1.221(3)
C203 C204 1.514(4)
C301 C302 1.518(3)
C301 H30A 0.9900
C301 H30B 0.9900
C302 N301 1.458(3)
C302 H30C 0.9900
C302 H30D 0.9900
N301 C303 1.340(3)
N301 H301 0.860(17)
O301 C303 1.239(3)
C303 C304 1.503(3)
N2 C211 1.462(4)
N2 C111 1.463(4)
N2 C311 1.472(3)
C111 C112 1.519(4)
C111 H11A 0.9900
C111 H11B 0.9900
C112 N102 1.458(3)
C112 H11C 0.9900
C112 H11D 0.9900
N102 C110 1.335(3)
N102 H102 0.878(18)
O102 C110 1.230(3)
C110 C106 1.506(3)
C211 C212 1.531(4)
C211 H21A 0.9900
C211 H21B 0.9900
C212 N202 1.454(3)
C212 H21C 0.9900
C212 H21D 0.9900
N202 C210 1.336(3)
N202 H202 0.892(18)
O202 C210 1.241(3)
C210 C206 1.489(4)
C311 C312 1.518(4)
C311 H31A 0.9900
C311 H31B 0.9900
C312 N302 1.460(3)
C312 H31C 0.9900
C312 H31D 0.9900
N302 C310 1.340(3)
N302 H302 0.863(17)
302 C310 1.213(3)
C310 C306 1.512(3)
C104 C109 1.389(3)
C104 C105 1.396(3)
C105 C106 1.390(3)
C105 H105 0.9500
C106 C107 1.396(3)
C107 C108 1.382(3)
C107 H107 0.9500
C109 C108 1.381(4)
C109 H109 0.9500
C108 O103 1.392(3)
O103 C113 1.380(3)
C113 C114 1.377(3)
C113 C118 1.393(3)
C114 C115 1.400(3)
C114 H114 0.9500
C115 O104 1.368(3)
C115 C116 1.384(3)
O104 C119 1.433(4)
O104 C19A 1.553(10)
C119 C120 1.515(5)
C119 H11E 0.9900
C119 H11F 0.9900
C120 C121 1.528(5)
C120 H12A 0.9900
C120 H12B 0.9900
C121 H12C 0.9800
C121 H12D 0.9800
C121 H12E 0.9800
C19A C20A 1.499(12)
C19A H19A 0.9900
C19A H19B 0.9900
C20A C21A 1.521(14)
C20A H20E 0.9900
C20A H20F 0.9900
C21A H21E 0.9800
C21A H21F 0.9800
C21A H21G 0.9800
C116 C117 1.394(3)
C116 H116 0.9500
C118 C117 1.384(3)
C118 H118 0.9500
C117 O105 1.361(3)
O105 C122 1.438(6)
O105 C22A 1.451(14)
C122 C123 1.515(7)
C122 H12F 0.9900
C122 H12G 0.9900
C123 C124 1.523(7)
C123 H12H 0.9900
C123 H12I 0.9900
C124 H12J 0.9800
C124 H12K 0.9800
C124 H12L 0.9800
C22A C23A 1.512(14)
C22A H22A 0.9900
C22A H22B 0.9900
C23A C24A 1.528(14)
C23A H23A 0.9900
C23A H23B 0.9900
C24A H24A 0.9800
C24A H24B 0.9800
C24A H24C 0.9800
C204 C205 1.386(3)
C204 C209 1.400(3)
C205 C206 1.398(3)
C205 H205 0.9500
C206 C207 1.396(3)
C207 C208 1.374(4)
C207 H207 0.9500
C209 C208 1.378(4)
C209 H209 0.9500
C208 O203 1.397(3)
O203 C213 1.383(3)
C213 C218 1.368(4)
C213 C214 1.402(3)
C214 C215 1.378(4)
C214 H214 0.9500
C215 O204 1.369(3)
C215 C216 1.392(4)
O204 C219 1.431(3)
C219 C220 1.515(3)
C219 H21H 0.9900
C219 H21I 0.9900
C220 C221 1.518(4)
C220 H22C 0.9900
C220 H22D 0.9900
C221 H22E 0.9800
C221 H22F 0.9800
C221 H22G 0.9800
C216 C217 1.388(3)
C216 H216 0.9500
C218 C217 1.398(3)
C218 H218 0.9500
C217 O205 1.359(3)
O205 C222 1.431(7)
O205 C22B 1.451(11)
C222 C223 1.495(7)
C222 H22H 0.9900
C222 H22I 0.9900
C223 C224 1.509(8)
C223 H22J 0.9900
C223 H22K 0.9900
C224 H22L 0.9800
C224 H22M 0.9800
C224 H22N 0.9800
C22B C23B 1.513(12)
C22B H22O 0.9900
C22B H22P 0.9900
C23B C24B 1.538(13)
C23B H23C 0.9900
C23B H23D 0.9900
C24B H24D 0.9800
C24B H24E 0.9800
C24B H24F 0.9800
C304 C309 1.397(3)
C304 C305 1.398(3)
C305 C306 1.390(3)
C305 H305 0.9500
C306 C307 1.402(3)
C307 C308 1.380(4)
C307 H307 0.9500
C309 C308 1.381(3)
C309 H309 0.9500
C308 O303 1.377(3)
O303 C313 1.400(3)
C313 C318 1.369(4)
C313 C314 1.381(4)
C314 C315 1.388(4)
C314 H314 0.9500
C315 O304 1.366(3)
C315 C316 1.397(4)
O304 C19C 1.452(11)
O304 C319 1.452(9)
C319 C320 1.514(11)
C319 H31E 0.9900
C319 H31F 0.9900
C320 C321 1.496(12)
C320 H32A 0.9900
C320 H32B 0.9900
C321 H32C 0.9800
C321 H32D 0.9800
C321 H32E 0.9800
C19C C20C 1.495(12)
C19C H19C 0.9900
C19C H19D 0.9900
C20C C21C 1.504(12)
C20C H20G 0.9900
C20C H20H 0.9900
C21C H21J 0.9800
C21C H21K 0.9800
C21C H21L 0.9800
C316 C317 1.380(4)
C316 H316 0.9500
C318 C317 1.398(4)
C318 H318 0.9500
C317 O305 1.362(3)
O305 C322 1.445(5)
O305 C22C 1.515(8)
C322 C323 1.497(7)
C322 H32F 0.9900
C322 H32G 0.9900
C323 C324 1.507(7)
C323 H32H 0.9900
C323 H32I 0.9900
C324 H32J 0.9800
C324 H32K 0.9800
C324 H32L 0.9800
C22C C23C 1.504(9)
C22C H22Q 0.9900
C22C H22R 0.9900
C23C C24C 1.502(11)
C23C H23E 0.9900
C23C H23F 0.9900
C24C H24G 0.9800
C24C H24H 0.9800
C24C H24I 0.9800
O1S C1S 1.389(9)
O1S C1SA 1.412(11)
O1S C3S 1.428(8)
C1S C2S 1.746(14)
C1S H1S1 0.9900
C1S H1S2 0.9900
C2S H2S1 0.9800
C2S H2S2 0.9800
C2S H2S3 0.9800
C1SA C2SA 1.771(15)
C1SA H1S3 0.9900
C1SA H1S4 0.9900
C2SA H2S4 0.9800
C2SA H2S5 0.9800
C2SA H2S6 0.9800
C3S C4S 1.778(14)
C3S H3S1 0.9900
C3S H3S2 0.9900
C4S H4S1 0.9800
C4S H4S2 0.9800
C4S H4S3 0.9800
O1T C1T 1.384(8)
O1T C4T 1.395(8)
C1T C2T 1.402(9)
C1T H1T1 0.9900
C1T H1T2 0.9900
C2T C3T 1.463(10)
C2T H2T1 0.9900
C2T H2T2 0.9900
C3T C4T 1.423(9)
C3T H3T1 0.9900
C3T H3T2 0.9900
C4T H4T1 0.9900
C4T H4T2 0.9900
O1U C4U 1.376(8)
O1U C1U 1.383(7)
C1U C2U 1.380(9)
C1U H1U1 0.9900
C1U H1U2 0.9900
C2U C3U 1.462(11)
C2U H2U1 0.9900
C2U H2U2 0.9900
C3U C4U 1.393(9)
C3U H3U1 0.9900
C3U H3U2 0.9900
C4U H4U1 0.9900
C4U H4U2 0.9900
O1V C4V 1.360(7)
O1V C1V 1.389(7)
C1V C2V 1.445(8)
C1V H1V1 0.9900
C1V H1V2 0.9900
C2V C3V 1.473(10)
C2V H2V1 0.9900
C2V H2V2 0.9900
C3V C4V 1.409(9)
C3V H3V1 0.9900
C3V H3V2 0.9900
C4V H4V1 0.9900
C4V H4V2 0.9900
O1W C1W 1.377(8)
O1W C4W 1.389(8)
C1W C2W 1.398(9)
C1W H1W1 0.9900
C1W H1W2 0.9900
C2W C3W 1.463(10)
C2W H2W1 0.9900
C2W H2W2 0.9900
C3W C4W 1.411(8)
C3W H3W1 0.9900
C3W H3W2 0.9900
C4W H4W1 0.9900
C4W H4W2 0.9900

loop_
_geom_hbond_atom_site_label_D
_geom_hbond_atom_site_label_H
_geom_hbond_atom_site_label_A
_geom_hbond_distance_DH
_geom_hbond_distance_HA
_geom_hbond_distance_DA
_geom_hbond_angle_DHA
_geom_hbond_site_symmetry_A
N101 H101 O301 0.869(18) 2.262(19) 3.104(2) 163(3) .
N201 H201 O301 0.873(17) 2.125(19) 2.980(2) 166(3) .
N301 H301 O101 0.860(17) 1.982(19) 2.817(3) 164(3) 2
N102 H102 O202 0.878(18) 2.00(2) 2.851(3) 162(3) 2_645
N202 H202 O102 0.892(18) 1.925(19) 2.809(3) 171(3) .
